data_4339621
loop_
_publ_author_name
'Ghosh, Sanjib'
'Roehm, Brian'
'Begum, Rowshan Ara'
'Kut, Jerry'
'Hossain, Md Alamgir'
'Day, Victor W.'
'Bowman-James, Kristin'

_publ_section_title
;
 Versatile host for metallo anions and cations.
;
_journal_issue 23
_journal_name_full 'Inorganic chemistry'
_journal_page_first 9519
_journal_page_last 9521
_journal_paper_doi 10.1021/ic701371f
_journal_volume 46
_journal_year 2007
_chemical_formula_sum 'C32 H56 Co N9 O8'
_chemical_formula_weight 753.79
_chemical_name_systematic
; 
 ? 
;
_space_group_IT_number 43
_symmetry_cell_setting orthorhombic
_symmetry_space_group_name_Hall 'F 2 -2d'
_symmetry_space_group_name_H-M 'F d d 2'
_atom_sites_solution_hydrogens geom
_atom_sites_solution_primary direct
_atom_sites_solution_secondary difmap
_audit_creation_method SHELXL-97
_cell_angle_alpha 90.00
_cell_angle_beta 90.00
_cell_angle_gamma 90.00
_cell_formula_units_Z 8
_cell_length_a 26.4936(14)
_cell_length_b 12.0920(6)
_cell_length_c 21.7995(12)
_cell_measurement_reflns_used 6413
_cell_measurement_temperature 100(2)
_cell_measurement_theta_max 30.51
_cell_measurement_theta_min 2.07
_cell_volume 6983.7(6)
_computing_cell_refinement 'Bruker SAINT'
_computing_data_collection 'Bruker SMART'
_computing_data_reduction 'Bruker SAINT'
_computing_molecular_graphics 'Bruker SHELXTL'
_computing_publication_material 'Bruker SHELXTL'
_computing_structure_refinement 'Bruker SHELXTL'
_computing_structure_solution 'Bruker SHELXTL'
_diffrn_ambient_temperature 100(2)
_diffrn_measured_fraction_theta_full 0.998
_diffrn_measured_fraction_theta_max 0.998
_diffrn_measurement_device_type 'Bruker SMART APEX CCD area detector'
_diffrn_measurement_method 'phi and omega scans'
_diffrn_radiation_monochromator graphite
_diffrn_radiation_source 'fine-focus sealed tube'
_diffrn_radiation_type MoK\a
_diffrn_radiation_wavelength 0.71073
_diffrn_reflns_av_R_equivalents 0.0319
_diffrn_reflns_av_sigmaI/netI 0.0245
_diffrn_reflns_limit_h_max 37
_diffrn_reflns_limit_h_min -37
_diffrn_reflns_limit_k_max 17
_diffrn_reflns_limit_k_min -17
_diffrn_reflns_limit_l_max 31
_diffrn_reflns_limit_l_min -31
_diffrn_reflns_number 20718
_diffrn_reflns_theta_full 30.52
_diffrn_reflns_theta_max 30.52
_diffrn_reflns_theta_min 3.01
_diffrn_standards_decay_% 0.00
_exptl_absorpt_coefficient_mu 0.556
_exptl_absorpt_correction_T_max 1.000
_exptl_absorpt_correction_T_min 0.887
_exptl_absorpt_correction_type empirical
_exptl_crystal_colour Dark
_exptl_crystal_density_diffrn 1.434
_exptl_crystal_density_meas 0
_exptl_crystal_density_method 'not measured'
_exptl_crystal_description 'Irregular chunk'
_exptl_crystal_F_000 3216
_exptl_crystal_size_max 0.44
_exptl_crystal_size_mid 0.34
_exptl_crystal_size_min 0.26
_refine_diff_density_max 0.749
_refine_diff_density_min -0.227
_refine_diff_density_rms 0.065
_refine_ls_abs_structure_details 'Flack H D (1983), Acta Cryst. A39, 876-881'
_refine_ls_abs_structure_Flack 0.0(2)
_refine_ls_extinction_method none
_refine_ls_goodness_of_fit_ref 1.062
_refine_ls_hydrogen_treatment mixed
_refine_ls_matrix_type full
_refine_ls_number_parameters 269
_refine_ls_number_reflns 5320
_refine_ls_number_restraints 1
_refine_ls_restrained_S_all 1.062
_refine_ls_R_factor_all 0.0302
_refine_ls_R_factor_gt 0.0295
_refine_ls_shift/su_max 0.000
_refine_ls_shift/su_mean 0.000
_refine_ls_structure_factor_coef Fsqd
_refine_ls_weighting_details 'calc w=1/[\s^2^(Fo^2^)+(0.0535P)^2^+0.4763P] where P=(Fo^2^+2Fc^2^)/3'
_refine_ls_weighting_scheme calc
_refine_ls_wR_factor_gt 0.0764
_refine_ls_wR_factor_ref 0.0768
_reflns_number_gt 5153
_reflns_number_total 5320
_reflns_threshold_expression >2sigma(I)
_cod_data_source_file ic701371f-file002.cif
_cod_data_source_block k01c(4a)
_cod_depositor_comments
;
The following automatic conversions were performed:

'_symmetry_cell_setting' value 'Orthorhombic' changed to
'orthorhombic' according to
/usr/data/users/saulius/automatic-downloads/retrospective/ACS/lib/dictionaries/cif_core.dic
dictionary named 'cif_core.dic' version 2.4.2 from 2011-04-26.

Automatic conversion script
Id: cif_fix_values 2281 2013-09-26 08:29:07Z andrius 
;
_cod_original_sg_symbol_H-M Fdd2
_cod_database_code 4339621

loop_
_symmetry_equiv_pos_as_xyz
'x, y, z'
'-x, -y, z'
'x+1/4, -y+1/4, z+1/4'
'-x+1/4, y+1/4, z+1/4'
'x, y+1/2, z+1/2'
'-x, -y+1/2, z+1/2'
'x+1/4, -y+3/4, z+3/4'
'-x+1/4, y+3/4, z+3/4'
'x+1/2, y, z+1/2'
'-x+1/2, -y, z+1/2'
'x+3/4, -y+1/4, z+3/4'
'-x+3/4, y+1/4, z+3/4'
'x+1/2, y+1/2, z'
'-x+1/2, -y+1/2, z'
'x+3/4, -y+3/4, z+1/4'
'-x+3/4, y+3/4, z+1/4'

loop_
_atom_site_label
_atom_site_type_symbol
_atom_site_fract_x
_atom_site_fract_y
_atom_site_fract_z
_atom_site_U_iso_or_equiv
_atom_site_adp_type
_atom_site_occupancy
_atom_site_symmetry_multiplicity
_atom_site_calc_flag
_atom_site_refinement_flags
_atom_site_disorder_assembly
_atom_site_disorder_group
Co Co 0.0000 0.5000 0.033046(11) 0.01028(6) Uani 1 2 d S . .
O1 O -0.08198(4) 0.72895(9) 0.12351(5) 0.0221(2) Uani 1 1 d . . .
O2 O -0.09188(4) 0.29094(8) -0.05964(5) 0.0186(2) Uani 1 1 d . . .
N1 N 0.0000 0.5000 0.11818(8) 0.0129(3) Uani 1 2 d S . .
N2 N -0.05009(4) 0.61585(9) 0.04653(5) 0.0128(2) Uani 1 1 d . . .
N3 N -0.05296(4) 0.38873(9) 0.01961(5) 0.0133(2) Uani 1 1 d . . .
N4 N 0.0000 0.5000 -0.05229(8) 0.0117(3) Uani 1 2 d S . .
N5 N -0.14448(4) 0.49731(8) 0.01160(5) 0.0159(2) Uani 1 1 d . . .
C1 C 0.0000 0.5000 0.24259(11) 0.0216(5) Uani 1 2 d S . .
H1 H 0.0000 0.5000 0.2862 0.026 Uiso 1 2 calc SR . .
C2 C -0.02701(5) 0.58151(14) 0.21129(7) 0.0194(3) Uani 1 1 d . . .
H2 H -0.0454 0.6368 0.2328 0.023 Uiso 1 1 calc R . .
C3 C -0.02602(5) 0.57888(12) 0.14781(6) 0.0151(3) Uani 1 1 d . . .
C4 C -0.05466(5) 0.65129(11) 0.10400(7) 0.0154(3) Uani 1 1 d . . .
C5 C -0.08600(5) 0.65949(12) 0.00177(7) 0.0151(3) Uani 1 1 d . . .
H5A H -0.0744 0.6391 -0.0399 0.018 Uiso 1 1 calc R . .
H5B H -0.0860 0.7412 0.0045 0.018 Uiso 1 1 calc R . .
C6 C -0.14009(5) 0.61760(11) 0.01054(6) 0.0171(2) Uani 1 1 d . . .
H6A H -0.1535 0.6475 0.0496 0.021 Uiso 1 1 calc R . .
H6B H -0.1613 0.6468 -0.0231 0.021 Uiso 1 1 calc R . .
C7 C -0.13186(5) 0.44616(11) 0.07030(6) 0.0157(2) Uani 1 1 d . . .
H7A H -0.1628 0.4139 0.0885 0.019 Uiso 1 1 calc R . .
H7B H -0.1192 0.5037 0.0987 0.019 Uiso 1 1 calc R . .
C8 C -0.09153(5) 0.35462(11) 0.06341(6) 0.0153(3) Uani 1 1 d . . .
H8A H -0.0757 0.3398 0.1037 0.018 Uiso 1 1 calc R . .
H8B H -0.1077 0.2855 0.0491 0.018 Uiso 1 1 calc R . .
C9 C -0.06144(5) 0.36137(11) -0.03865(6) 0.0137(2) Uani 1 1 d . . .
C10 C -0.02978(5) 0.42821(12) -0.08160(6) 0.0135(2) Uani 1 1 d . . .
C11 C -0.03078(5) 0.42609(13) -0.14551(7) 0.0166(3) Uani 1 1 d . . .
H11 H -0.0519 0.3756 -0.1669 0.020 Uiso 1 1 calc R . .
C12 C 0.0000 0.5000 -0.17721(10) 0.0172(4) Uani 1 2 d S . .
H12 H 0.0000 0.5000 -0.2208 0.021 Uiso 1 2 calc SR . .
C13 C -0.19246(5) 0.45758(12) -0.01192(7) 0.0213(3) Uani 1 1 d . . .
H13A H -0.1915 0.3768 -0.0154 0.032 Uiso 1 1 calc R . .
H13B H -0.1987 0.4900 -0.0524 0.032 Uiso 1 1 calc R . .
H13C H -0.2196 0.4791 0.0162 0.032 Uiso 1 1 calc R . .
N1C N 0.0000 0.5000 0.50557(8) 0.0153(3) Uani 1 2 d S . .
C21 C 0.04732(7) 0.50390(15) 0.54499(8) 0.0211(5) Uani 0.765(4) 1 d P A 1
H21A H 0.0770 0.4971 0.5177 0.025 Uiso 0.765(4) 1 calc PR A 1
H21B H 0.0491 0.5775 0.5648 0.025 Uiso 0.765(4) 1 calc PR A 1
C22 C 0.05135(8) 0.41891(17) 0.59318(9) 0.0404(5) Uani 0.765(4) 1 d P A 1
H22A H 0.0243 0.4296 0.6233 0.042(8) Uiso 0.765(4) 1 calc PR A 1
H22B H 0.0842 0.4253 0.6136 0.045(8) Uiso 0.765(4) 1 calc PR A 1
H22C H 0.0482 0.3454 0.5747 0.047(8) Uiso 0.765(4) 1 calc PR A 1
C23 C 0.00177(7) 0.39667(16) 0.46628(9) 0.0212(4) Uani 0.765(4) 1 d P A 1
H23A H 0.0355 0.3927 0.4470 0.025 Uiso 0.765(4) 1 calc PR A 1
H23B H -0.0014 0.3319 0.4938 0.025 Uiso 0.765(4) 1 calc PR A 1
C24 C -0.03650(8) 0.38573(15) 0.41724(8) 0.0359(4) Uani 0.765(4) 1 d P A 1
H24A H -0.0323 0.3144 0.3965 0.054 Uiso 0.765(4) 1 calc PR A 1
H24B H -0.0322 0.4457 0.3875 0.054 Uiso 0.765(4) 1 calc PR A 1
H24C H -0.0703 0.3898 0.4352 0.054 Uiso 0.765(4) 1 calc PR A 1
C21' C 0.0198(2) 0.4053(5) 0.5441(3) 0.0202(13) Uani 0.235(4) 1 d P A 2
H21C H -0.0102 0.3652 0.5596 0.024 Uiso 0.235(4) 1 calc PR A 2
H21D H 0.0372 0.3544 0.5155 0.024 Uiso 0.235(4) 1 calc PR A 2
C22' C 0.05135(8) 0.41891(17) 0.59318(9) 0.0404(5) Uani 0.235(4) 1 d P A 2
H22D H 0.0593 0.3465 0.6110 0.061 Uiso 0.235(4) 1 calc PR A 2
H22E H 0.0348 0.4652 0.6241 0.061 Uiso 0.235(4) 1 calc PR A 2
H22F H 0.0826 0.4547 0.5796 0.061 Uiso 0.235(4) 1 calc PR A 2
C23' C -0.0432(2) 0.4594(5) 0.4651(3) 0.0197(13) Uani 0.235(4) 1 d P A 2
H23C H -0.0685 0.4259 0.4929 0.024 Uiso 0.235(4) 1 calc PR A 2
H23D H -0.0592 0.5262 0.4474 0.024 Uiso 0.235(4) 1 calc PR A 2
C24' C -0.03650(8) 0.38573(15) 0.41724(8) 0.0359(4) Uani 0.235(4) 1 d P A 2
H24D H -0.0691 0.3711 0.3976 0.054 Uiso 0.235(4) 1 calc PR A 2
H24E H -0.0225 0.3164 0.4331 0.054 Uiso 0.235(4) 1 calc PR A 2
H24F H -0.0132 0.4175 0.3871 0.054 Uiso 0.235(4) 1 calc PR A 2
O1W O -0.08227(8) 0.88189(15) 0.22413(8) 0.0598(6) Uani 1 1 d . . .
H1W1 H -0.0757(10) 0.847(2) 0.1948(13) 0.051(7) Uiso 1 1 d . . .
H1W2 H -0.0986(9) 0.924(2) 0.2147(13) 0.039(6) Uiso 1 1 d . . .
O2W O -0.16340(5) 0.87970(11) 0.09141(6) 0.0277(3) Uani 1 1 d . . .
H2W1 H -0.1418(12) 0.839(2) 0.0929(16) 0.069(10) Uiso 1 1 d . . .
H2W2 H -0.1619(7) 0.9296(18) 0.1145(11) 0.024(5) Uiso 1 1 d . . .

loop_
_atom_site_aniso_label
_atom_site_aniso_U_11
_atom_site_aniso_U_22
_atom_site_aniso_U_33
_atom_site_aniso_U_23
_atom_site_aniso_U_13
_atom_site_aniso_U_12
Co 0.01258(9) 0.00952(9) 0.00873(9) 0.000 0.000 0.00054(9)
O1 0.0229(5) 0.0197(5) 0.0235(5) -0.0085(4) 0.0018(4) 0.0037(4)
O2 0.0203(4) 0.0175(5) 0.0178(5) -0.0049(4) -0.0033(4) -0.0043(4)
N1 0.0145(8) 0.0127(8) 0.0115(8) 0.000 0.000 -0.0027(5)
N2 0.0137(5) 0.0119(5) 0.0128(5) -0.0006(4) 0.0002(4) 0.0013(4)
N3 0.0142(5) 0.0116(5) 0.0141(5) -0.0002(4) 0.0001(4) -0.0002(4)
N4 0.0125(8) 0.0126(8) 0.0099(8) 0.000 0.000 0.0029(5)
N5 0.0162(5) 0.0154(5) 0.0160(4) 0.0024(4) -0.0011(4) 0.0003(4)
C1 0.0200(11) 0.0345(14) 0.0102(10) 0.000 0.000 -0.0101(8)
C2 0.0172(6) 0.0255(7) 0.0155(6) -0.0054(6) 0.0026(5) -0.0083(5)
C3 0.0147(6) 0.0159(6) 0.0147(6) -0.0029(5) 0.0024(5) -0.0048(4)
C4 0.0147(6) 0.0149(6) 0.0167(6) -0.0030(5) 0.0019(5) -0.0014(4)
C5 0.0152(5) 0.0141(5) 0.0161(6) 0.0021(5) -0.0002(5) 0.0023(4)
C6 0.0161(5) 0.0156(5) 0.0197(6) 0.0016(4) 0.0013(4) 0.0027(4)
C7 0.0154(5) 0.0174(5) 0.0142(5) 0.0009(4) 0.0025(4) -0.0018(4)
C8 0.0186(6) 0.0141(5) 0.0133(6) 0.0010(5) 0.0009(5) -0.0028(4)
C9 0.0145(5) 0.0118(5) 0.0149(6) -0.0010(4) -0.0009(4) 0.0023(4)
C10 0.0143(6) 0.0133(5) 0.0129(6) -0.0025(5) -0.0005(4) 0.0025(4)
C11 0.0188(6) 0.0191(6) 0.0120(6) -0.0025(5) -0.0023(5) 0.0042(5)
C12 0.0210(10) 0.0196(10) 0.0110(10) 0.000 0.000 0.0079(7)
C13 0.0224(6) 0.0196(6) 0.0220(6) 0.0017(5) -0.0047(5) -0.0023(5)
N1C 0.0150(7) 0.0113(7) 0.0194(7) 0.000 0.000 -0.0001(5)
C21 0.0188(8) 0.0219(8) 0.0225(12) -0.0055(7) -0.0050(6) 0.0023(6)
C22 0.0481(11) 0.0395(10) 0.0335(9) -0.0042(8) -0.0174(8) 0.0189(8)
C23 0.0268(9) 0.0174(8) 0.0195(8) -0.0050(6) -0.0001(6) -0.0023(6)
C24 0.0538(10) 0.0328(8) 0.0212(7) 0.0017(6) -0.0061(7) -0.0245(8)
C21' 0.028(3) 0.014(2) 0.019(3) -0.0004(19) -0.004(2) 0.007(2)
C22' 0.0481(11) 0.0395(10) 0.0335(9) -0.0042(8) -0.0174(8) 0.0189(8)
C23' 0.013(2) 0.021(3) 0.025(3) 0.004(2) -0.0006(19) -0.0030(19)
C24' 0.0538(10) 0.0328(8) 0.0212(7) 0.0017(6) -0.0061(7) -0.0245(8)
O1W 0.0906(13) 0.0519(10) 0.0371(9) -0.0274(8) -0.0375(9) 0.0465(10)
O2W 0.0333(6) 0.0264(6) 0.0235(6) -0.0057(5) -0.0070(5) 0.0054(5)

loop_
_atom_type_symbol
_atom_type_description
_atom_type_scat_dispersion_real
_atom_type_scat_dispersion_imag
_atom_type_scat_source
C C 0.0033 0.0016 'International Tables Vol C Tables 4.2.6.8 and 6.1.1.4'
H H 0.0000 0.0000 'International Tables Vol C Tables 4.2.6.8 and 6.1.1.4'
N N 0.0061 0.0033 'International Tables Vol C Tables 4.2.6.8 and 6.1.1.4'
O O 0.0106 0.0060 'International Tables Vol C Tables 4.2.6.8 and 6.1.1.4'
Co Co 0.3494 0.9721 'International Tables Vol C Tables 4.2.6.8 and 6.1.1.4'

loop_
_geom_angle_atom_site_label_1
_geom_angle_atom_site_label_2
_geom_angle_atom_site_label_3
_geom_angle
_geom_angle_site_symmetry_1
_geom_angle_site_symmetry_3
N1 Co N4 180.0 . .
N1 Co N2 81.34(3) . 2_565
N4 Co N2 98.66(3) . 2_565
N1 Co N2 81.34(3) . .
N4 Co N2 98.66(3) . .
N2 Co N2 162.68(7) 2_565 .
N1 Co N3 98.57(3) . 2_565
N4 Co N3 81.43(3) . 2_565
N2 Co N3 91.63(4) 2_565 2_565
N2 Co N3 90.95(4) . 2_565
N1 Co N3 98.57(3) . .
N4 Co N3 81.43(3) . .
N2 Co N3 90.94(4) 2_565 .
N2 Co N3 91.63(4) . .
N3 Co N3 162.86(7) 2_565 .
C3 N1 C3 122.47(19) . 2_565
C3 N1 Co 118.76(9) . .
C3 N1 Co 118.77(9) 2_565 .
C4 N2 C5 116.96(11) . .
C4 N2 Co 115.80(9) . .
C5 N2 Co 126.96(9) . .
C9 N3 C8 115.86(11) . .
C9 N3 Co 115.63(9) . .
C8 N3 Co 126.60(9) . .
C10 N4 C10 122.83(19) 2_565 .
C10 N4 Co 118.58(9) 2_565 .
C10 N4 Co 118.58(9) . .
C13 N5 C6 113.20(11) . .
C13 N5 C7 111.70(10) . .
C6 N5 C7 114.69(10) . .
C2 C1 C2 121.5(2) 2_565 .
C2 C1 H1 119.3 2_565 .
C2 C1 H1 119.3 . .
C3 C2 C1 117.55(16) . .
C3 C2 H2 121.2 . .
C1 C2 H2 121.2 . .
N1 C3 C2 120.47(15) . .
N1 C3 C4 111.58(13) . .
C2 C3 C4 127.78(14) . .
O1 C4 N2 127.65(14) . .
O1 C4 C3 120.69(13) . .
N2 C4 C3 111.42(12) . .
N2 C5 C6 113.97(11) . .
N2 C5 H5A 108.8 . .
C6 C5 H5A 108.8 . .
N2 C5 H5B 108.8 . .
C6 C5 H5B 108.8 . .
H5A C5 H5B 107.7 . .
N5 C6 C5 113.96(11) . .
N5 C6 H6A 108.8 . .
C5 C6 H6A 108.8 . .
N5 C6 H6B 108.8 . .
C5 C6 H6B 108.8 . .
H6A C6 H6B 107.7 . .
N5 C7 C8 112.12(10) . .
N5 C7 H7A 109.2 . .
C8 C7 H7A 109.2 . .
N5 C7 H7B 109.2 . .
C8 C7 H7B 109.2 . .
H7A C7 H7B 107.9 . .
N3 C8 C7 110.21(11) . .
N3 C8 H8A 109.6 . .
C7 C8 H8A 109.6 . .
N3 C8 H8B 109.6 . .
C7 C8 H8B 109.6 . .
H8A C8 H8B 108.1 . .
O2 C9 N3 128.52(13) . .
O2 C9 C10 119.84(13) . .
N3 C9 C10 111.63(11) . .
N4 C10 C11 120.10(15) . .
N4 C10 C9 112.53(13) . .
C11 C10 C9 127.28(13) . .
C12 C11 C10 118.22(15) . .
C12 C11 H11 120.9 . .
C10 C11 H11 120.9 . .
C11 C12 C11 120.5(2) 2_565 .
C11 C12 H12 119.7 2_565 .
C11 C12 H12 119.7 . .
N5 C13 H13A 109.5 . .
N5 C13 H13B 109.5 . .
H13A C13 H13B 109.5 . .
N5 C13 H13C 109.5 . .
H13A C13 H13C 109.5 . .
H13B C13 H13C 109.5 . .
C21' N1C C21' 112.6(5) . 2_565
C21' N1C C23 161.4(3) . 2_565
C21' N1C C23 71.3(2) 2_565 2_565
C21' N1C C23 71.3(2) . .
C21' N1C C23 161.4(3) 2_565 .
C23 N1C C23 111.18(19) 2_565 .
C21' N1C C21 54.9(3) . .
C21' N1C C21 87.0(3) 2_565 .
C23 N1C C21 108.62(10) 2_565 .
C23 N1C C21 108.63(10) . .
C21' N1C C21 87.0(3) . 2_565
C21' N1C C21 54.8(3) 2_565 2_565
C23 N1C C21 108.62(10) 2_565 2_565
C23 N1C C21 108.62(10) . 2_565
C21 N1C C21 111.18(17) . 2_565
C21' N1C C23' 107.7(3) . 2_565
C21' N1C C23' 109.7(3) 2_565 2_565
C23 N1C C23' 55.4(2) 2_565 2_565
C23 N1C C23' 85.1(2) . 2_565
C21 N1C C23' 72.4(2) . 2_565
C21 N1C C23' 162.7(2) 2_565 2_565
C21' N1C C23' 109.7(3) . .
C21' N1C C23' 107.7(3) 2_565 .
C23 N1C C23' 85.1(2) 2_565 .
C23 N1C C23' 55.4(2) . .
C21 N1C C23' 162.7(2) . .
C21 N1C C23' 72.4(2) 2_565 .
C23' N1C C23' 109.4(5) 2_565 .
C22 C21 N1C 116.17(15) . .
C22 C21 H21A 108.2 . .
N1C C21 H21A 108.2 . .
C22 C21 H21B 108.2 . .
N1C C21 H21B 108.2 . .
H21A C21 H21B 107.4 . .
C21 C22 H22A 109.5 . .
C21 C22 H22B 109.5 . .
H22A C22 H22B 109.5 . .
C21 C22 H22C 109.5 . .
H22A C22 H22C 109.5 . .
H22B C22 H22C 109.5 . .
C24 C23 N1C 117.45(15) . .
C24 C23 H23A 107.9 . .
N1C C23 H23A 107.9 . .
C24 C23 H23B 107.9 . .
N1C C23 H23B 107.9 . .
H23A C23 H23B 107.2 . .
C23 C24 H24A 109.5 . .
C23 C24 H24B 109.5 . .
H24A C24 H24B 109.5 . .
C23 C24 H24C 109.5 . .
H24A C24 H24C 109.5 . .
H24B C24 H24C 109.5 . .
N1C C21' H21C 106.4 . .
N1C C21' H21D 106.4 . .
H21C C21' H21D 106.5 . .
N1C C23' H23C 106.5 . .
N1C C23' H23D 106.5 . .
H23C C23' H23D 106.5 . .
H1W1 O1W H1W2 107(3) . .
H2W1 O2W H2W2 116(3) . .

loop_
_geom_bond_atom_site_label_1
_geom_bond_atom_site_label_2
_geom_bond_distance
_geom_bond_site_symmetry_2
Co N1 1.8558(18) .
Co N4 1.8602(18) .
Co N2 1.9518(11) 2_565
Co N2 1.9518(11) .
Co N3 1.9659(11) 2_565
Co N3 1.9659(11) .
O1 C4 1.2596(17) .
O2 C9 1.2592(16) .
N1 C3 1.3424(16) .
N1 C3 1.3425(16) 2_565
N2 C4 1.3297(17) .
N2 C5 1.4615(17) .
N3 C9 1.3315(17) .
N3 C8 1.4581(17) .
N4 C10 1.3358(16) 2_565
N4 C10 1.3358(16) .
N5 C13 1.4523(17) .
N5 C6 1.4594(16) .
N5 C7 1.4601(17) .
C1 C2 1.396(2) 2_565
C1 C2 1.396(2) .
C1 H1 0.9500 .
C2 C3 1.384(2) .
C2 H2 0.9500 .
C3 C4 1.502(2) .
C5 C6 1.5318(18) .
C5 H5A 0.9900 .
C5 H5B 0.9900 .
C6 H6A 0.9900 .
C6 H6B 0.9900 .
C7 C8 1.5458(19) .
C7 H7A 0.9900 .
C7 H7B 0.9900 .
C8 H8A 0.9900 .
C8 H8B 0.9900 .
C9 C10 1.494(2) .
C10 C11 1.3936(19) .
C11 C12 1.3934(19) .
C11 H11 0.9500 .
C12 C11 1.3934(19) 2_565
C12 H12 0.9500 .
C13 H13A 0.9800 .
C13 H13B 0.9800 .
C13 H13C 0.9800 .
N1C C21' 1.514(6) .
N1C C21' 1.514(6) 2_565
N1C C23 1.516(2) 2_565
N1C C23 1.516(2) .
N1C C21 1.521(2) .
N1C C21 1.521(2) 2_565
N1C C23' 1.526(6) 2_565
N1C C23' 1.526(6) .
C21 C22 1.473(3) .
C21 H21A 0.9900 .
C21 H21B 0.9900 .
C22 H22A 0.9800 .
C22 H22B 0.9800 .
C22 H22C 0.9800 .
C23 C24 1.479(3) .
C23 H23A 0.9900 .
C23 H23B 0.9900 .
C24 H24A 0.9800 .
C24 H24B 0.9800 .
C24 H24C 0.9800 .
C21' H21C 0.9900 .
C21' H21D 0.9900 .
C23' H23C 0.9900 .
C23' H23D 0.9900 .
O1W H1W1 0.79(3) .
O1W H1W2 0.70(3) .
O2W H2W1 0.76(3) .
O2W H2W2 0.79(2) .

loop_
_geom_hbond_atom_site_label_D
_geom_hbond_atom_site_label_H
_geom_hbond_atom_site_label_A
_geom_hbond_distance_DH
_geom_hbond_distance_HA
_geom_hbond_distance_DA
_geom_hbond_angle_DHA
_geom_hbond_site_symmetry_A
O1W H1W1 O1 0.79(3) 2.12(3) 2.8690(19) 160(3) .
O1W H1W2 O2 0.70(3) 2.18(3) 2.8772(19) 172(3) 16_455
O2W H2W1 O1 0.76(3) 2.17(3) 2.9095(17) 165(3) .
O2W H2W2 O2 0.79(2) 2.13(2) 2.9109(16) 169(2) 16_455

loop_
_geom_torsion_atom_site_label_1
_geom_torsion_atom_site_label_2
_geom_torsion_atom_site_label_3
_geom_torsion_atom_site_label_4
_geom_torsion
_geom_torsion_site_symmetry_1
_geom_torsion_site_symmetry_4
N4 Co N1 C3 36(25) . .
N2 Co N1 C3 172.40(7) 2_565 .
N2 Co N1 C3 -7.60(7) . .
N3 Co N1 C3 82.06(7) 2_565 .
N3 Co N1 C3 -97.94(7) . .
N4 Co N1 C3 -144(28) . 2_565
N2 Co N1 C3 -7.60(7) 2_565 2_565
N2 Co N1 C3 172.40(7) . 2_565
N3 Co N1 C3 -97.94(7) 2_565 2_565
N3 Co N1 C3 82.05(7) . 2_565
N1 Co N2 C4 9.94(9) . .
N4 Co N2 C4 -170.06(9) . .
N2 Co N2 C4 9.94(9) 2_565 .
N3 Co N2 C4 -88.58(10) 2_565 .
N3 Co N2 C4 108.36(10) . .
N1 Co N2 C5 -163.69(11) . .
N4 Co N2 C5 16.31(11) . .
N2 Co N2 C5 -163.69(11) 2_565 .
N3 Co N2 C5 97.78(11) 2_565 .
N3 Co N2 C5 -65.27(11) . .
N1 Co N3 C9 -176.02(9) . .
N4 Co N3 C9 3.98(9) . .
N2 Co N3 C9 -94.63(10) 2_565 .
N2 Co N3 C9 102.49(10) . .
N3 Co N3 C9 3.97(9) 2_565 .
N1 Co N3 C8 20.48(11) . .
N4 Co N3 C8 -159.52(11) . .
N2 Co N3 C8 101.86(11) 2_565 .
N2 Co N3 C8 -61.01(11) . .
N3 Co N3 C8 -159.53(11) 2_565 .
N1 Co N4 C10 42(33) . 2_565
N2 Co N4 C10 -94.29(7) 2_565 2_565
N2 Co N4 C10 85.71(7) . 2_565
N3 Co N4 C10 -3.94(7) 2_565 2_565
N3 Co N4 C10 176.06(7) . 2_565
N1 Co N4 C10 -138(89) . .
N2 Co N4 C10 85.71(7) 2_565 .
N2 Co N4 C10 -94.29(7) . .
N3 Co N4 C10 176.06(7) 2_565 .
N3 Co N4 C10 -3.94(7) . .
C2 C1 C2 C3 -0.12(9) 2_565 .
C3 N1 C3 C2 -0.13(10) 2_565 .
Co N1 C3 C2 179.87(10) . .
C3 N1 C3 C4 -175.80(12) 2_565 .
Co N1 C3 C4 4.20(12) . .
C1 C2 C3 N1 0.25(18) . .
C1 C2 C3 C4 175.15(11) . .
C5 N2 C4 O1 -10.1(2) . .
Co N2 C4 O1 175.59(11) . .
C5 N2 C4 C3 164.27(11) . .
Co N2 C4 C3 -10.03(14) . .
N1 C3 C4 O1 178.84(11) . .
C2 C3 C4 O1 3.6(2) . .
N1 C3 C4 N2 4.01(15) . .
C2 C3 C4 N2 -171.26(13) . .
C4 N2 C5 C6 -69.85(15) . .
Co N2 C5 C6 103.72(12) . .
C13 N5 C6 C5 -149.55(12) . .
C7 N5 C6 C5 80.68(14) . .
N2 C5 C6 N5 -54.62(15) . .
C13 N5 C7 C8 103.06(12) . .
C6 N5 C7 C8 -126.42(12) . .
C9 N3 C8 C7 -90.22(13) . .
Co N3 C8 C7 73.25(13) . .
N5 C7 C8 N3 40.27(14) . .
C8 N3 C9 O2 -16.83(19) . .
Co N3 C9 O2 177.85(11) . .
C8 N3 C9 C10 162.06(11) . .
Co N3 C9 C10 -3.26(13) . .
C10 N4 C10 C11 -0.12(10) 2_565 .
Co N4 C10 C11 179.88(10) . .
C10 N4 C10 C9 -176.79(12) 2_565 .
Co N4 C10 C9 3.21(12) . .
O2 C9 C10 N4 179.20(10) . .
N3 C9 C10 N4 0.20(15) . .
O2 C9 C10 C11 2.8(2) . .
N3 C9 C10 C11 -176.18(14) . .
N4 C10 C11 C12 0.23(19) . .
C9 C10 C11 C12 176.37(11) . .
C10 C11 C12 C11 -0.11(9) . 2_565
C21' N1C C21 C22 -18.9(3) . .
C21' N1C C21 C22 101.6(3) 2_565 .
C23 N1C C21 C22 170.70(15) 2_565 .
C23 N1C C21 C22 -68.24(19) . .
C21 N1C C21 C22 51.23(13) 2_565 .
C23' N1C C21 C22 -146.7(3) 2_565 .
C23' N1C C21 C22 -47.8(9) . .
C21' N1C C23 C24 148.7(3) . .
C21' N1C C23 C24 43.4(8) 2_565 .
C23 N1C C23 C24 -50.85(13) 2_565 .
C21 N1C C23 C24 -170.32(15) . .
C21 N1C C23 C24 68.62(19) 2_565 .
C23' N1C C23 C24 -100.7(3) 2_565 .
C23' N1C C23 C24 16.9(3) . .
